data_4066381
loop_
_publ_author_name
'Sixt, Torsten'
'Sieger, Monika'
'Krafft, Michael J.'
'Bubrin, Denis'
'Fiedler, Jan'
'Kaim, Wolfgang'

_publ_section_title
;
 Ambi-Valence Taken Literally: Ruthenium vs Iron Oxidation in
 (1,1&#x2032;-Diphosphinoferrocene)ruthenium(II) Hydride and Chloride
 Complexes as Deduced from Spectroelectrochemistry of the Heterodimetallic
 &#x201C;Mixed-Valent&#x201D; Intermediates&#x2020;
;
_journal_issue 21
_journal_name_full Organometallics
_journal_page_first 5511
_journal_paper_doi 10.1021/om1004258
_journal_volume 29
_journal_year 2010
_chemical_formula_moiety 'C32 H52 Fe P2 Ru'
_chemical_formula_sum 'C32 H52 Fe P2 Ru'
_chemical_formula_weight 655.60
_chemical_name_systematic
; 
 ? 
;
_space_group_IT_number 14
_symmetry_cell_setting monoclinic
_symmetry_space_group_name_Hall '-P 2yn'
_symmetry_space_group_name_H-M 'P 1 21/n 1'
_atom_sites_solution_hydrogens geom
_atom_sites_solution_primary direct
_atom_sites_solution_secondary difmap
_audit_creation_method SHELXL-97
_cell_angle_alpha 90.00
_cell_angle_beta 95.47(3)
_cell_angle_gamma 90.00
_cell_formula_units_Z 4
_cell_length_a 11.286(2)
_cell_length_b 17.747(4)
_cell_length_c 15.738(3)
_cell_measurement_temperature 173(2)
_cell_volume 3137.9(11)
_computing_cell_refinement 'Siemens XSCANS'
_computing_data_collection 'Siemens XSCANS'
_computing_data_reduction 'Siemens SHELXTL'
_computing_structure_refinement 'SHELXL-97 (Sheldrick, 1997)'
_computing_structure_solution 'SHELXS-97 (Sheldrick, 1990)'
_diffrn_ambient_temperature 173(2)
_diffrn_measured_fraction_theta_full 0.985
_diffrn_measured_fraction_theta_max 0.985
_diffrn_measurement_device_type 'Siemens P4'
_diffrn_measurement_method '\w scans'
_diffrn_radiation_monochromator graphite
_diffrn_radiation_source 'fine-focus sealed tube'
_diffrn_radiation_type MoK\a
_diffrn_radiation_wavelength 0.71073
_diffrn_reflns_av_R_equivalents 0.1238
_diffrn_reflns_av_sigmaI/netI 0.2503
_diffrn_reflns_limit_h_max 13
_diffrn_reflns_limit_h_min -13
_diffrn_reflns_limit_k_max 21
_diffrn_reflns_limit_k_min -21
_diffrn_reflns_limit_l_max 19
_diffrn_reflns_limit_l_min -18
_diffrn_reflns_number 17146
_diffrn_reflns_theta_full 25.95
_diffrn_reflns_theta_max 25.95
_diffrn_reflns_theta_min 2.15
_diffrn_standards_interval_count 298
_diffrn_standards_number 2
_exptl_absorpt_coefficient_mu 1.064
_exptl_absorpt_correction_T_max 0.899
_exptl_absorpt_correction_T_min 0.808
_exptl_absorpt_correction_type empirical
_exptl_crystal_colour orange
_exptl_crystal_density_diffrn 1.388
_exptl_crystal_density_method 'not measured'
_exptl_crystal_description plates
_exptl_crystal_F_000 1376
_exptl_crystal_size_max 0.1
_exptl_crystal_size_mid 0.1
_exptl_crystal_size_min 0.05
_refine_diff_density_max 0.436
_refine_diff_density_min -0.572
_refine_diff_density_rms 0.082
_refine_ls_extinction_method none
_refine_ls_goodness_of_fit_ref 0.619
_refine_ls_hydrogen_treatment mixed
_refine_ls_matrix_type full
_refine_ls_number_parameters 482
_refine_ls_number_reflns 6046
_refine_ls_number_restraints 68
_refine_ls_restrained_S_all 0.616
_refine_ls_R_factor_all 0.1431
_refine_ls_R_factor_gt 0.0402
_refine_ls_shift/su_max 0.001
_refine_ls_shift/su_mean 0.000
_refine_ls_structure_factor_coef Fsqd
_refine_ls_weighting_details 'calc w=1/[\s^2^(Fo^2^)+(0.0092P)^2^+0.0000P] where P=(Fo^2^+2Fc^2^)/3'
_refine_ls_weighting_scheme calc
_refine_ls_wR_factor_gt 0.0617
_refine_ls_wR_factor_ref 0.0782
_reflns_number_gt 2360
_reflns_number_total 6046
_reflns_threshold_expression >2sigma(I)
_cod_data_source_file om1004258_si_004.cif
_cod_data_source_block ruh
_cod_original_cell_volume 3138.0(11)
_cod_original_sg_symbol_H-M P21/n
_cod_database_code 4066381

loop_
_symmetry_equiv_pos_as_xyz
'x, y, z'
'-x+1/2, y+1/2, -z+1/2'
'-x, -y, -z'
'x-1/2, -y-1/2, z-1/2'

loop_
_atom_site_label
_atom_site_type_symbol
_atom_site_fract_x
_atom_site_fract_y
_atom_site_fract_z
_atom_site_U_iso_or_equiv
_atom_site_adp_type
_atom_site_occupancy
_atom_site_symmetry_multiplicity
_atom_site_calc_flag
_atom_site_refinement_flags
Ru1 Ru 0.06812(4) 0.13713(3) 0.30332(4) 0.03388(15) Uani 1 1 d D
Fe1 Fe -0.31836(8) 0.15816(5) 0.33795(6) 0.0386(3) Uani 1 1 d .
P1 P -0.03812(13) 0.23987(8) 0.34185(11) 0.0329(4) Uani 1 1 d .
P2 P -0.08948(14) 0.06350(9) 0.24862(11) 0.0334(4) Uani 1 1 d .
C1 C -0.1815(5) 0.2255(3) 0.3859(4) 0.0337(15) Uani 1 1 d .
C2 C -0.2032(6) 0.1668(3) 0.4459(4) 0.0395(16) Uani 1 1 d D
C3 C -0.3227(6) 0.1740(4) 0.4681(5) 0.0493(18) Uani 1 1 d D
C4 C -0.3763(6) 0.2372(4) 0.4220(5) 0.0508(19) Uani 1 1 d D
C5 C -0.2896(6) 0.2682(3) 0.3739(5) 0.0458(18) Uani 1 1 d D
C6 C -0.2489(5) 0.0851(3) 0.2565(4) 0.0362(16) Uani 1 1 d .
C7 C -0.3147(6) 0.1425(4) 0.2094(4) 0.0483(17) Uani 1 1 d D
C8 C -0.4347(6) 0.1427(5) 0.2296(5) 0.063(2) Uani 1 1 d D
C9 C -0.4459(6) 0.0840(4) 0.2880(6) 0.058(2) Uani 1 1 d D
C10 C -0.3335(6) 0.0474(3) 0.3046(5) 0.052(2) Uani 1 1 d D
C11 C 0.2517(5) 0.1948(4) 0.3008(5) 0.0464(19) Uani 1 1 d .
C12 C 0.2585(4) 0.1393(4) 0.3656(4) 0.0374(14) Uani 1 1 d .
C13 C 0.2367(5) 0.0674(4) 0.3247(5) 0.0383(17) Uani 1 1 d .
C14 C 0.2152(5) 0.0799(4) 0.2345(5) 0.0434(18) Uani 1 1 d .
C15 C 0.2234(5) 0.1590(4) 0.2188(5) 0.0495(19) Uani 1 1 d .
C16 C 0.2985(7) 0.2750(4) 0.3102(7) 0.074(3) Uani 1 1 d D
C17 C 0.3071(6) 0.1506(5) 0.4555(5) 0.053(2) Uani 1 1 d D
C18 C 0.2621(7) -0.0067(4) 0.3700(6) 0.061(2) Uani 1 1 d D
C19 C 0.2193(8) 0.0213(6) 0.1656(6) 0.076(3) Uani 1 1 d D
C20 C 0.2305(8) 0.1962(6) 0.1327(6) 0.083(3) Uani 1 1 d D
C31 C -0.0747(6) 0.3227(3) 0.2694(5) 0.0450(19) Uani 1 1 d .
C32 C 0.0374(8) 0.3635(5) 0.2470(6) 0.071(2) Uani 1 1 d D
C33 C -0.1527(8) 0.3044(5) 0.1873(5) 0.067(2) Uani 1 1 d D
C34 C 0.0388(6) 0.2905(3) 0.4377(5) 0.0461(18) Uani 1 1 d .
C35 C 0.0491(7) 0.2394(5) 0.5160(5) 0.054(2) Uani 1 1 d D
C36 C -0.0173(8) 0.3659(5) 0.4605(6) 0.071(3) Uani 1 1 d D
C41 C -0.0938(6) -0.0356(3) 0.2936(5) 0.046(2) Uani 1 1 d .
C42 C -0.0799(7) -0.0332(4) 0.3911(6) 0.060(2) Uani 1 1 d D
C43 C -0.0073(7) -0.0909(4) 0.2618(6) 0.066(2) Uani 1 1 d D
C44 C -0.0994(7) 0.0414(4) 0.1300(5) 0.0499(19) Uani 1 1 d .
C45 C -0.0893(7) 0.1092(5) 0.0746(5) 0.066(2) Uani 1 1 d D
C46 C -0.2072(9) -0.0074(5) 0.0991(5) 0.070(3) Uani 1 1 d D
H452 H -0.165(4) 0.136(3) 0.067(4) 0.048 Uiso 1 1 d D
H41 H -0.170(4) -0.055(2) 0.278(3) 0.005 Uiso 1 1 d .
H181 H 0.341(3) -0.010(3) 0.400(4) 0.045 Uiso 1 1 d D
H44 H -0.036(4) 0.008(3) 0.125(3) 0.018 Uiso 1 1 d .
H351 H 0.104(5) 0.254(4) 0.561(3) 0.067 Uiso 1 1 d D
H451 H -0.024(4) 0.144(3) 0.083(4) 0.065 Uiso 1 1 d D
H461 H -0.209(6) -0.007(4) 0.036(2) 0.068 Uiso 1 1 d D
H3 H -0.357(4) 0.138(3) 0.509(3) 0.043 Uiso 1 1 d D
H43 H 0.125(5) 0.305(2) 0.421(3) 0.025 Uiso 1 1 d .
H362 H -0.089(3) 0.363(4) 0.479(3) 0.039 Uiso 1 1 d D
H4 H -0.458(3) 0.257(3) 0.431(3) 0.039 Uiso 1 1 d D
H361 H -0.008(7) 0.406(3) 0.427(4) 0.087 Uiso 1 1 d D
H331 H -0.106(6) 0.274(4) 0.146(4) 0.092 Uiso 1 1 d D
H431 H -0.011(7) -0.141(3) 0.293(5) 0.108 Uiso 1 1 d D
H171 H 0.293(6) 0.199(3) 0.485(4) 0.085 Uiso 1 1 d D
H31 H -0.127(5) 0.361(4) 0.299(4) 0.058 Uiso 1 1 d .
H423 H -0.083(6) -0.083(2) 0.417(4) 0.067 Uiso 1 1 d D
H321 H 0.065(4) 0.331(2) 0.207(3) 0.023 Uiso 1 1 d D
H161 H 0.391(3) 0.277(3) 0.306(4) 0.061 Uiso 1 1 d D
H5 H -0.307(4) 0.3155(18) 0.340(3) 0.026 Uiso 1 1 d D
H322 H 0.017(11) 0.399(5) 0.204(6) 0.215 Uiso 1 1 d D
H8 H -0.498(5) 0.179(3) 0.203(5) 0.097 Uiso 1 1 d D
H173 H 0.269(5) 0.120(3) 0.499(3) 0.056 Uiso 1 1 d D
H332 H -0.164(5) 0.352(2) 0.152(3) 0.048 Uiso 1 1 d D
H182 H 0.217(5) -0.014(4) 0.419(3) 0.070 Uiso 1 1 d D
H422 H 0.004(4) -0.027(3) 0.413(4) 0.064 Uiso 1 1 d D
H353 H 0.071(6) 0.190(2) 0.507(4) 0.067 Uiso 1 1 d D
H462 H -0.279(4) 0.025(3) 0.086(4) 0.051 Uiso 1 1 d D
H352 H -0.019(5) 0.241(5) 0.545(5) 0.108 Uiso 1 1 d D
H363 H 0.019(4) 0.378(3) 0.511(2) 0.038 Uiso 1 1 d D
H172 H 0.391(3) 0.133(3) 0.468(4) 0.068 Uiso 1 1 d D
H2 H -0.145(5) 0.128(3) 0.474(4) 0.087 Uiso 1 1 d D
H192 H 0.176(6) 0.018(4) 0.107(3) 0.091 Uiso 1 1 d D
H421 H -0.140(6) -0.011(4) 0.424(5) 0.119 Uiso 1 1 d D
H191 H 0.205(6) -0.034(2) 0.173(5) 0.069 Uiso 1 1 d D
H7 H -0.286(4) 0.179(2) 0.166(3) 0.038 Uiso 1 1 d D
H432 H 0.081(4) -0.080(3) 0.276(4) 0.069 Uiso 1 1 d D
H9 H -0.517(3) 0.063(3) 0.313(3) 0.036 Uiso 1 1 d D
H453 H -0.066(7) 0.096(4) 0.018(3) 0.112 Uiso 1 1 d D
H463 H -0.221(6) -0.053(3) 0.132(4) 0.073 Uiso 1 1 d D
H203 H 0.197(6) 0.170(3) 0.084(4) 0.059 Uiso 1 1 d D
H433 H -0.025(5) -0.098(3) 0.197(3) 0.043 Uiso 1 1 d D
H323 H 0.083(6) 0.382(4) 0.295(3) 0.072 Uiso 1 1 d D
H10 H -0.313(5) 0.009(3) 0.352(3) 0.049 Uiso 1 1 d D
H333 H -0.242(4) 0.297(4) 0.188(6) 0.113 Uiso 1 1 d D
H163 H 0.273(9) 0.317(4) 0.265(5) 0.161 Uiso 1 1 d D
H202 H 0.299(5) 0.189(5) 0.104(6) 0.133 Uiso 1 1 d D
H201 H 0.197(8) 0.244(3) 0.120(6) 0.134 Uiso 1 1 d D
H183 H 0.237(6) -0.057(2) 0.350(5) 0.081 Uiso 1 1 d D
H193 H 0.303(3) 0.022(3) 0.149(4) 0.050 Uiso 1 1 d D
H162 H 0.307(6) 0.298(3) 0.372(3) 0.050 Uiso 1 1 d D
H1 H 0.030(7) 0.110(4) 0.393(3) 0.14(3) Uiso 1 1 d D

loop_
_atom_site_aniso_label
_atom_site_aniso_U_11
_atom_site_aniso_U_22
_atom_site_aniso_U_33
_atom_site_aniso_U_23
_atom_site_aniso_U_13
_atom_site_aniso_U_12
Ru1 0.0256(3) 0.0350(3) 0.0412(3) -0.0012(3) 0.0044(2) -0.0001(3)
Fe1 0.0263(5) 0.0438(6) 0.0456(6) -0.0047(5) 0.0028(5) -0.0001(4)
P1 0.0304(9) 0.0291(8) 0.0384(11) 0.0009(8) -0.0001(8) -0.0004(7)
P2 0.0312(9) 0.0340(9) 0.0350(11) -0.0013(8) 0.0027(8) 0.0004(7)
C1 0.030(3) 0.033(3) 0.036(4) -0.011(3) -0.004(3) 0.006(3)
C2 0.042(4) 0.049(4) 0.027(4) 0.000(3) 0.000(3) -0.007(3)
C3 0.036(4) 0.065(5) 0.049(5) -0.006(4) 0.010(4) -0.010(3)
C4 0.041(4) 0.061(5) 0.052(5) -0.024(4) 0.016(4) 0.007(4)
C5 0.045(4) 0.030(3) 0.061(5) -0.006(4) -0.003(4) 0.010(3)
C6 0.031(3) 0.038(4) 0.040(4) -0.016(3) 0.009(3) -0.001(3)
C7 0.049(4) 0.054(4) 0.040(4) 0.000(4) -0.006(3) 0.003(4)
C8 0.030(4) 0.071(5) 0.081(6) -0.015(5) -0.019(4) 0.013(4)
C9 0.018(4) 0.067(5) 0.090(7) -0.033(5) 0.012(4) -0.014(4)
C10 0.049(4) 0.034(4) 0.075(6) -0.015(4) 0.016(4) -0.017(3)
C11 0.022(3) 0.043(4) 0.075(6) 0.009(4) 0.006(4) -0.005(3)
C12 0.018(3) 0.052(4) 0.042(4) 0.008(4) 0.002(3) 0.000(3)
C13 0.015(3) 0.045(4) 0.055(5) 0.008(4) 0.008(3) 0.006(3)
C14 0.023(3) 0.062(5) 0.047(5) -0.003(4) 0.011(3) 0.009(3)
C15 0.023(3) 0.072(5) 0.056(5) 0.027(4) 0.013(3) 0.004(3)
C16 0.036(4) 0.046(5) 0.139(9) 0.005(5) -0.003(5) -0.023(4)
C17 0.031(4) 0.083(6) 0.043(5) -0.004(4) -0.005(3) -0.003(4)
C18 0.041(5) 0.051(4) 0.090(7) 0.034(5) 0.007(5) 0.020(4)
C19 0.062(6) 0.104(6) 0.063(6) -0.040(6) 0.016(5) 0.007(6)
C20 0.060(6) 0.151(10) 0.041(5) 0.046(6) 0.025(5) 0.012(6)
C31 0.042(4) 0.027(3) 0.065(5) 0.015(3) 0.001(4) 0.001(3)
C32 0.067(6) 0.067(6) 0.081(7) 0.024(5) 0.010(5) -0.012(5)
C33 0.091(7) 0.063(5) 0.044(6) 0.022(4) -0.010(5) 0.014(5)
C34 0.040(4) 0.043(4) 0.055(5) -0.008(4) 0.001(4) -0.003(3)
C35 0.050(5) 0.074(5) 0.036(5) -0.014(5) -0.013(4) 0.009(4)
C36 0.076(6) 0.060(5) 0.075(7) -0.032(5) -0.007(5) 0.005(6)
C41 0.040(4) 0.026(4) 0.071(6) 0.003(4) 0.002(4) -0.006(3)
C42 0.068(6) 0.057(5) 0.058(6) 0.032(5) 0.018(5) 0.003(4)
C43 0.061(5) 0.048(5) 0.087(7) -0.003(5) -0.003(5) 0.016(4)
C44 0.049(4) 0.056(5) 0.045(5) -0.009(4) 0.001(4) 0.003(4)
C45 0.061(5) 0.091(7) 0.049(6) 0.013(5) 0.020(5) -0.003(4)
C46 0.082(6) 0.081(6) 0.043(6) -0.012(5) -0.016(5) -0.002(5)

loop_
_atom_type_symbol
_atom_type_description
_atom_type_scat_dispersion_real
_atom_type_scat_dispersion_imag
_atom_type_scat_source
C C 0.0033 0.0016 'International Tables Vol C Tables 4.2.6.8 and 6.1.1.4'
H H 0.0000 0.0000 'International Tables Vol C Tables 4.2.6.8 and 6.1.1.4'
P P 0.1023 0.0942 'International Tables Vol C Tables 4.2.6.8 and 6.1.1.4'
Fe Fe 0.3463 0.8444 'International Tables Vol C Tables 4.2.6.8 and 6.1.1.4'
Ru Ru -1.2594 0.8363 'International Tables Vol C Tables 4.2.6.8 and 6.1.1.4'

loop_
_geom_angle_atom_site_label_1
_geom_angle_atom_site_label_2
_geom_angle_atom_site_label_3
_geom_angle
H1 Ru1 C13 90(3)
H1 Ru1 C12 87(3)
C13 Ru1 C12 36.9(2)
H1 Ru1 P1 79(3)
C13 Ru1 P1 147.81(19)
C12 Ru1 P1 111.63(18)
H1 Ru1 C14 123(3)
C13 Ru1 C14 36.6(2)
C12 Ru1 C14 61.1(2)
P1 Ru1 C14 153.23(18)
H1 Ru1 P2 84(3)
C13 Ru1 P2 110.64(17)
C12 Ru1 P2 146.44(19)
P1 Ru1 P2 98.33(6)
C14 Ru1 P2 98.03(16)
H1 Ru1 C11 118(3)
C13 Ru1 C11 60.3(2)
C12 Ru1 C11 35.9(2)
P1 Ru1 C11 98.29(17)
C14 Ru1 C11 60.0(2)
P2 Ru1 C11 154.7(2)
H1 Ru1 C15 147(3)
C13 Ru1 C15 60.7(2)
C12 Ru1 C15 60.8(2)
P1 Ru1 C15 117.28(18)
C14 Ru1 C15 35.9(2)
P2 Ru1 C15 118.4(2)
C11 Ru1 C15 36.3(2)
C6 Fe1 C10 41.4(3)
C6 Fe1 C1 106.4(2)
C10 Fe1 C1 134.6(3)
C6 Fe1 C7 40.9(3)
C10 Fe1 C7 67.9(3)
C1 Fe1 C7 111.0(3)
C6 Fe1 C2 108.6(3)
C10 Fe1 C2 108.5(3)
C1 Fe1 C2 41.4(2)
C7 Fe1 C2 139.5(3)
C6 Fe1 C5 136.1(3)
C10 Fe1 C5 175.7(3)
C1 Fe1 C5 41.1(2)
C7 Fe1 C5 112.6(3)
C2 Fe1 C5 68.2(3)
C6 Fe1 C9 69.4(3)
C10 Fe1 C9 40.8(3)
C1 Fe1 C9 175.3(3)
C7 Fe1 C9 67.3(3)
C2 Fe1 C9 137.2(3)
C5 Fe1 C9 143.5(3)
C6 Fe1 C8 69.4(3)
C10 Fe1 C8 68.2(3)
C1 Fe1 C8 141.4(3)
C7 Fe1 C8 40.4(3)
C2 Fe1 C8 176.7(3)
C5 Fe1 C8 115.2(3)
C9 Fe1 C8 39.8(3)
C6 Fe1 C3 139.2(3)
C10 Fe1 C3 112.1(3)
C1 Fe1 C3 69.1(3)
C7 Fe1 C3 179.8(3)
C2 Fe1 C3 40.7(2)
C5 Fe1 C3 67.5(3)
C9 Fe1 C3 112.6(3)
C8 Fe1 C3 139.4(3)
C6 Fe1 C4 175.4(3)
C10 Fe1 C4 142.4(3)
C1 Fe1 C4 69.0(3)
C7 Fe1 C4 139.4(3)
C2 Fe1 C4 68.5(3)
C5 Fe1 C4 39.8(3)
C9 Fe1 C4 115.2(3)
C8 Fe1 C4 113.7(3)
C3 Fe1 C4 40.5(3)
C1 P1 C31 100.8(3)
C1 P1 C34 96.8(3)
C31 P1 C34 99.7(3)
C1 P1 Ru1 119.35(18)
C31 P1 Ru1 123.4(3)
C34 P1 Ru1 112.1(2)
C6 P2 C44 98.1(3)
C6 P2 C41 96.1(3)
C44 P2 C41 100.0(3)
C6 P2 Ru1 125.21(19)
C44 P2 Ru1 117.0(2)
C41 P2 Ru1 115.6(2)
C5 C1 C2 105.8(6)
C5 C1 P1 130.2(5)
C2 C1 P1 123.9(4)
C5 C1 Fe1 69.9(3)
C2 C1 Fe1 69.5(3)
P1 C1 Fe1 127.2(3)
C3 C2 C1 108.6(6)
C3 C2 Fe1 70.8(4)
C1 C2 Fe1 69.2(3)
C2 C3 C4 107.9(6)
C2 C3 Fe1 68.6(4)
C4 C3 Fe1 69.9(4)
C5 C4 C3 107.3(6)
C5 C4 Fe1 69.1(4)
C3 C4 Fe1 69.6(4)
C4 C5 C1 110.5(6)
C4 C5 Fe1 71.1(4)
C1 C5 Fe1 69.1(3)
C7 C6 C10 105.5(6)
C7 C6 P2 125.0(5)
C10 C6 P2 129.5(5)
C7 C6 Fe1 70.1(3)
C10 C6 Fe1 69.4(4)
P2 C6 Fe1 127.5(3)
C6 C7 C8 110.3(6)
C6 C7 Fe1 69.0(4)
C8 C7 Fe1 70.7(4)
C9 C8 C7 107.0(6)
C9 C8 Fe1 69.4(4)
C7 C8 Fe1 69.0(4)
C8 C9 C10 108.9(7)
C8 C9 Fe1 70.8(4)
C10 C9 Fe1 69.1(3)
C9 C10 C6 108.4(7)
C9 C10 Fe1 70.1(4)
C6 C10 Fe1 69.1(3)
C12 C11 C15 109.2(6)
C12 C11 C16 126.0(7)
C15 C11 C16 122.8(7)
C12 C11 Ru1 70.6(3)
C15 C11 Ru1 72.5(3)
C16 C11 Ru1 135.7(5)
C11 C12 C13 107.5(6)
C11 C12 C17 125.7(6)
C13 C12 C17 125.4(6)
C11 C12 Ru1 73.6(3)
C13 C12 Ru1 71.3(3)
C17 C12 Ru1 131.4(4)
C14 C13 C12 108.1(5)
C14 C13 C18 127.5(7)
C12 C13 C18 123.0(7)
C14 C13 Ru1 73.0(3)
C12 C13 Ru1 71.8(3)
C18 C13 Ru1 131.6(4)
C15 C14 C13 108.4(6)
C15 C14 C19 123.1(8)
C13 C14 C19 126.3(7)
C15 C14 Ru1 73.1(4)
C13 C14 Ru1 70.4(4)
C19 C14 Ru1 135.7(5)
C14 C15 C11 106.8(6)
C14 C15 C20 126.3(8)
C11 C15 C20 125.5(7)
C14 C15 Ru1 70.9(4)
C11 C15 Ru1 71.2(4)
C20 C15 Ru1 133.6(5)
C33 C31 C32 109.2(7)
C33 C31 P1 114.9(5)
C32 C31 P1 111.8(5)
C35 C34 C36 109.3(7)
C35 C34 P1 110.8(5)
C36 C34 P1 115.5(5)
C43 C41 C42 110.2(6)
C43 C41 P2 116.0(6)
C42 C41 P2 110.2(5)
C45 C44 C46 111.8(6)
C45 C44 P2 114.0(5)
C46 C44 P2 113.5(6)

loop_
_geom_bond_atom_site_label_1
_geom_bond_atom_site_label_2
_geom_bond_distance
Ru1 H1 1.59(2)
Ru1 C13 2.268(6)
Ru1 C12 2.275(5)
Ru1 P1 2.2955(16)
Ru1 C14 2.303(6)
Ru1 P2 2.3066(17)
Ru1 C11 2.314(6)
Ru1 C15 2.331(6)
Fe1 C6 2.033(6)
Fe1 C10 2.037(6)
Fe1 C1 2.040(6)
Fe1 C7 2.047(7)
Fe1 C2 2.044(6)
Fe1 C5 2.051(6)
Fe1 C9 2.051(6)
Fe1 C8 2.070(7)
Fe1 C3 2.073(7)
Fe1 C4 2.077(6)
P1 C1 1.837(6)
P1 C31 1.881(6)
P1 C34 1.894(7)
P2 C6 1.855(6)
P2 C44 1.900(7)
P2 C41 1.899(6)
C1 C5 1.434(8)
C1 C2 1.443(8)
C2 C3 1.431(9)
C3 C4 1.438(9)
C4 C5 1.405(9)
C6 C7 1.426(8)
C6 C10 1.439(9)
C7 C8 1.420(9)
C8 C9 1.403(11)
C9 C10 1.426(9)
C11 C12 1.414(9)
C11 C15 1.447(10)
C11 C16 1.521(9)
C12 C13 1.440(8)
C12 C17 1.482(9)
C13 C14 1.434(9)
C13 C18 1.509(9)
C14 C15 1.430(9)
C14 C19 1.507(10)
C15 C20 1.516(10)
C31 C33 1.528(10)
C31 C32 1.528(10)
C34 C35 1.525(10)
C34 C36 1.537(10)
C41 C43 1.504(10)
C41 C42 1.528(11)
C44 C45 1.496(10)
C44 C46 1.534(10)

loop_
_geom_torsion_atom_site_label_1
_geom_torsion_atom_site_label_2
_geom_torsion_atom_site_label_3
_geom_torsion_atom_site_label_4
_geom_torsion
H1 Ru1 P1 C1 -44(3)
C13 Ru1 P1 C1 -116.9(4)
C12 Ru1 P1 C1 -127.1(3)
C14 Ru1 P1 C1 164.6(4)
P2 Ru1 P1 C1 37.5(2)
C11 Ru1 P1 C1 -161.7(3)
C15 Ru1 P1 C1 165.6(3)
H1 Ru1 P1 C31 -173(3)
C13 Ru1 P1 C31 114.3(4)
C12 Ru1 P1 C31 104.0(3)
C14 Ru1 P1 C31 35.7(5)
P2 Ru1 P1 C31 -91.4(2)
C11 Ru1 P1 C31 69.4(3)
C15 Ru1 P1 C31 36.7(3)
H1 Ru1 P1 C34 68(3)
C13 Ru1 P1 C34 -4.8(4)
C12 Ru1 P1 C34 -15.1(3)
C14 Ru1 P1 C34 -83.4(5)
P2 Ru1 P1 C34 149.5(3)
C11 Ru1 P1 C34 -49.7(3)
C15 Ru1 P1 C34 -82.4(3)
H1 Ru1 P2 C6 70(3)
C13 Ru1 P2 C6 157.2(3)
C12 Ru1 P2 C6 144.9(4)
P1 Ru1 P2 C6 -8.5(3)
C14 Ru1 P2 C6 -167.3(3)
C11 Ru1 P2 C6 -139.1(5)
C15 Ru1 P2 C6 -135.8(3)
H1 Ru1 P2 C44 -167(3)
C13 Ru1 P2 C44 -79.2(3)
C12 Ru1 P2 C44 -91.5(4)
P1 Ru1 P2 C44 115.1(3)
C14 Ru1 P2 C44 -43.6(3)
C11 Ru1 P2 C44 -15.4(5)
C15 Ru1 P2 C44 -12.2(3)
H1 Ru1 P2 C41 -49(3)
C13 Ru1 P2 C41 38.3(3)
C12 Ru1 P2 C41 26.0(4)
P1 Ru1 P2 C41 -127.4(3)
C14 Ru1 P2 C41 73.9(3)
C11 Ru1 P2 C41 102.0(5)
C15 Ru1 P2 C41 105.3(3)
C31 P1 C1 C5 -4.0(6)
C34 P1 C1 C5 97.3(6)
Ru1 P1 C1 C5 -142.6(5)
C31 P1 C1 C2 179.3(5)
C34 P1 C1 C2 -79.4(5)
Ru1 P1 C1 C2 40.7(5)
C31 P1 C1 Fe1 90.5(4)
C34 P1 C1 Fe1 -168.2(4)
Ru1 P1 C1 Fe1 -48.1(4)
C6 Fe1 C1 C5 143.7(4)
C10 Fe1 C1 C5 179.9(5)
C7 Fe1 C1 C5 100.7(5)
C2 Fe1 C1 C5 -116.5(6)
C9 Fe1 C1 C5 168(4)
C8 Fe1 C1 C5 66.4(6)
C3 Fe1 C1 C5 -79.2(4)
C4 Fe1 C1 C5 -35.6(4)
C6 Fe1 C1 C2 -99.7(4)
C10 Fe1 C1 C2 -63.6(6)
C7 Fe1 C1 C2 -142.8(4)
C5 Fe1 C1 C2 116.5(6)
C9 Fe1 C1 C2 -75(4)
C8 Fe1 C1 C2 -177.1(4)
C3 Fe1 C1 C2 37.3(4)
C4 Fe1 C1 C2 80.9(4)
C6 Fe1 C1 P1 17.9(4)
C10 Fe1 C1 P1 54.0(6)
C7 Fe1 C1 P1 -25.2(5)
C2 Fe1 C1 P1 117.6(5)
C5 Fe1 C1 P1 -125.9(6)
C9 Fe1 C1 P1 43(4)
C8 Fe1 C1 P1 -59.4(6)
C3 Fe1 C1 P1 154.9(5)
C4 Fe1 C1 P1 -161.5(5)
C5 C1 C2 C3 0.8(7)
P1 C1 C2 C3 178.2(4)
Fe1 C1 C2 C3 -60.0(4)
C5 C1 C2 Fe1 60.8(4)
P1 C1 C2 Fe1 -121.8(4)
C6 Fe1 C2 C3 -146.4(4)
C10 Fe1 C2 C3 -102.6(4)
C1 Fe1 C2 C3 119.6(5)
C7 Fe1 C2 C3 -179.9(5)
C5 Fe1 C2 C3 80.4(4)
C9 Fe1 C2 C3 -67.0(5)
C8 Fe1 C2 C3 -94(5)
C4 Fe1 C2 C3 37.4(4)
C6 Fe1 C2 C1 93.9(4)
C10 Fe1 C2 C1 137.7(4)
C7 Fe1 C2 C1 60.4(5)
C5 Fe1 C2 C1 -39.3(4)
C9 Fe1 C2 C1 173.4(4)
C8 Fe1 C2 C1 147(5)
C3 Fe1 C2 C1 -119.6(5)
C4 Fe1 C2 C1 -82.3(4)
C1 C2 C3 C4 0.0(7)
Fe1 C2 C3 C4 -59.0(5)
C1 C2 C3 Fe1 59.0(4)
C6 Fe1 C3 C2 53.3(5)
C10 Fe1 C3 C2 93.1(4)
C1 Fe1 C3 C2 -37.9(3)
C7 Fe1 C3 C2 171(100)
C5 Fe1 C3 C2 -82.2(4)
C9 Fe1 C3 C2 137.4(4)
C8 Fe1 C3 C2 174.9(5)
C4 Fe1 C3 C2 -119.7(5)
C6 Fe1 C3 C4 173.0(4)
C10 Fe1 C3 C4 -147.2(4)
C1 Fe1 C3 C4 81.7(4)
C7 Fe1 C3 C4 -70(75)
C2 Fe1 C3 C4 119.7(5)
C5 Fe1 C3 C4 37.4(4)
C9 Fe1 C3 C4 -102.9(4)
C8 Fe1 C3 C4 -65.4(6)
C2 C3 C4 C5 -0.9(7)
Fe1 C3 C4 C5 -59.1(5)
C2 C3 C4 Fe1 58.2(5)
C6 Fe1 C4 C5 29(4)
C10 Fe1 C4 C5 174.0(5)
C1 Fe1 C4 C5 36.7(4)
C7 Fe1 C4 C5 -61.6(6)
C2 Fe1 C4 C5 81.3(4)
C9 Fe1 C4 C5 -145.4(4)
C8 Fe1 C4 C5 -101.5(5)
C3 Fe1 C4 C5 118.8(6)
C6 Fe1 C4 C3 -89(4)
C10 Fe1 C4 C3 55.3(6)
C1 Fe1 C4 C3 -82.0(4)
C7 Fe1 C4 C3 179.7(4)
C2 Fe1 C4 C3 -37.5(4)
C5 Fe1 C4 C3 -118.8(6)
C9 Fe1 C4 C3 95.9(5)
C8 Fe1 C4 C3 139.8(4)
C3 C4 C5 C1 1.5(7)
Fe1 C4 C5 C1 -57.9(4)
C3 C4 C5 Fe1 59.4(5)
C2 C1 C5 C4 -1.4(7)
P1 C1 C5 C4 -178.6(5)
Fe1 C1 C5 C4 59.1(5)
C2 C1 C5 Fe1 -60.5(4)
P1 C1 C5 Fe1 122.3(5)
C6 Fe1 C5 C4 -176.8(4)
C10 Fe1 C5 C4 -123(4)
C1 Fe1 C5 C4 -121.8(6)
C7 Fe1 C5 C4 141.7(4)
C2 Fe1 C5 C4 -82.2(5)
C9 Fe1 C5 C4 59.8(7)
C8 Fe1 C5 C4 97.4(5)
C3 Fe1 C5 C4 -38.1(4)
C6 Fe1 C5 C1 -55.0(6)
C10 Fe1 C5 C1 -1(5)
C7 Fe1 C5 C1 -96.6(4)
C2 Fe1 C5 C1 39.6(4)
C9 Fe1 C5 C1 -178.4(5)
C8 Fe1 C5 C1 -140.8(4)
C3 Fe1 C5 C1 83.7(4)
C4 Fe1 C5 C1 121.8(6)
C44 P2 C6 C7 -58.5(6)
C41 P2 C6 C7 -159.6(5)
Ru1 P2 C6 C7 72.9(6)
C44 P2 C6 C10 117.4(6)
C41 P2 C6 C10 16.3(7)
Ru1 P2 C6 C10 -111.1(6)
C44 P2 C6 Fe1 -149.3(4)
C41 P2 C6 Fe1 109.6(4)
Ru1 P2 C6 Fe1 -17.8(5)
C10 Fe1 C6 C7 116.0(6)
C1 Fe1 C6 C7 -103.4(4)
C2 Fe1 C6 C7 -146.8(4)
C5 Fe1 C6 C7 -69.3(5)
C9 Fe1 C6 C7 78.7(4)
C8 Fe1 C6 C7 36.0(4)
C3 Fe1 C6 C7 179.7(4)
C4 Fe1 C6 C7 -96(4)
C1 Fe1 C6 C10 140.6(4)
C7 Fe1 C6 C10 -116.0(6)
C2 Fe1 C6 C10 97.2(4)
C5 Fe1 C6 C10 174.7(4)
C9 Fe1 C6 C10 -37.3(4)
C8 Fe1 C6 C10 -80.0(5)
C3 Fe1 C6 C10 63.7(6)
C4 Fe1 C6 C10 148(4)
C10 Fe1 C6 P2 -124.6(6)
C1 Fe1 C6 P2 16.0(5)
C7 Fe1 C6 P2 119.4(6)
C2 Fe1 C6 P2 -27.4(5)
C5 Fe1 C6 P2 50.1(6)
C9 Fe1 C6 P2 -161.9(5)
C8 Fe1 C6 P2 155.4(5)
C3 Fe1 C6 P2 -60.9(6)
C4 Fe1 C6 P2 23(4)
C10 C6 C7 C8 2.1(7)
P2 C6 C7 C8 178.9(5)
Fe1 C6 C7 C8 -58.7(5)
C10 C6 C7 Fe1 60.8(4)
P2 C6 C7 Fe1 -122.4(5)
C10 Fe1 C7 C6 -39.9(4)
C1 Fe1 C7 C6 91.1(4)
C2 Fe1 C7 C6 53.0(6)
C5 Fe1 C7 C6 135.4(4)
C9 Fe1 C7 C6 -84.3(4)
C8 Fe1 C7 C6 -121.8(6)
C3 Fe1 C7 C6 -118(74)
C4 Fe1 C7 C6 173.0(4)
C6 Fe1 C7 C8 121.8(6)
C10 Fe1 C7 C8 81.9(5)
C1 Fe1 C7 C8 -147.1(5)
C2 Fe1 C7 C8 174.9(5)
C5 Fe1 C7 C8 -102.8(5)
C9 Fe1 C7 C8 37.6(4)
C3 Fe1 C7 C8 4(75)
C4 Fe1 C7 C8 -65.2(6)
C6 C7 C8 C9 -1.5(8)
Fe1 C7 C8 C9 -59.2(5)
C6 C7 C8 Fe1 57.7(5)
C6 Fe1 C8 C9 82.1(5)
C10 Fe1 C8 C9 37.6(4)
C1 Fe1 C8 C9 172.9(4)
C7 Fe1 C8 C9 118.6(6)
C2 Fe1 C8 C9 29(5)
C5 Fe1 C8 C9 -145.5(5)
C3 Fe1 C8 C9 -61.4(6)
C4 Fe1 C8 C9 -101.6(5)
C6 Fe1 C8 C7 -36.5(4)
C10 Fe1 C8 C7 -81.0(5)
C1 Fe1 C8 C7 54.3(6)
C2 Fe1 C8 C7 -90(5)
C5 Fe1 C8 C7 95.9(5)
C9 Fe1 C8 C7 -118.6(6)
C3 Fe1 C8 C7 -180.0(5)
C4 Fe1 C8 C7 139.8(5)
C7 C8 C9 C10 0.2(8)
Fe1 C8 C9 C10 -58.7(5)
C7 C8 C9 Fe1 58.9(5)
C6 Fe1 C9 C8 -82.2(5)
C10 Fe1 C9 C8 -120.0(7)
C1 Fe1 C9 C8 -108(4)
C7 Fe1 C9 C8 -38.1(4)
C2 Fe1 C9 C8 -177.7(4)
C5 Fe1 C9 C8 59.7(8)
C3 Fe1 C9 C8 141.8(4)
C4 Fe1 C9 C8 97.4(5)
C6 Fe1 C9 C10 37.8(5)
C1 Fe1 C9 C10 12(4)
C7 Fe1 C9 C10 82.0(5)
C2 Fe1 C9 C10 -57.6(7)
C5 Fe1 C9 C10 179.7(5)
C8 Fe1 C9 C10 120.0(7)
C3 Fe1 C9 C10 -98.2(5)
C4 Fe1 C9 C10 -142.6(5)
C8 C9 C10 C6 1.1(8)
Fe1 C9 C10 C6 -58.7(5)
C8 C9 C10 Fe1 59.8(5)
C7 C6 C10 C9 -1.9(7)
P2 C6 C10 C9 -178.5(5)
Fe1 C6 C10 C9 59.3(5)
C7 C6 C10 Fe1 -61.2(4)
P2 C6 C10 Fe1 122.2(5)
C6 Fe1 C10 C9 -119.8(7)
C1 Fe1 C10 C9 -178.6(5)
C7 Fe1 C10 C9 -80.3(5)
C2 Fe1 C10 C9 142.8(5)
C5 Fe1 C10 C9 -178(92)
C8 Fe1 C10 C9 -36.7(5)
C3 Fe1 C10 C9 99.4(5)
C4 Fe1 C10 C9 64.2(7)
C1 Fe1 C10 C6 -58.8(6)
C7 Fe1 C10 C6 39.4(4)
C2 Fe1 C10 C6 -97.4(4)
C5 Fe1 C10 C6 -58(5)
C9 Fe1 C10 C6 119.8(7)
C8 Fe1 C10 C6 83.1(4)
C3 Fe1 C10 C6 -140.8(4)
C4 Fe1 C10 C6 -176.0(4)
H1 Ru1 C11 C12 33(3)
C13 Ru1 C11 C12 -38.6(4)
P1 Ru1 C11 C12 115.7(4)
C14 Ru1 C11 C12 -81.0(4)
P2 Ru1 C11 C12 -113.7(5)
C15 Ru1 C11 C12 -118.5(5)
H1 Ru1 C11 C15 152(3)
C13 Ru1 C11 C15 79.9(4)
C12 Ru1 C11 C15 118.5(5)
P1 Ru1 C11 C15 -125.7(3)
C14 Ru1 C11 C15 37.5(4)
P2 Ru1 C11 C15 4.8(6)
H1 Ru1 C11 C16 -89(3)
C13 Ru1 C11 C16 -160.8(10)
C12 Ru1 C11 C16 -122.1(11)
P1 Ru1 C11 C16 -6.4(9)
C14 Ru1 C11 C16 156.8(10)
P2 Ru1 C11 C16 124.2(8)
C15 Ru1 C11 C16 119.4(10)
C15 C11 C12 C13 1.1(6)
C16 C11 C12 C13 -163.4(7)
Ru1 C11 C12 C13 63.6(4)
C15 C11 C12 C17 167.9(6)
C16 C11 C12 C17 3.4(10)
Ru1 C11 C12 C17 -129.6(6)
C15 C11 C12 Ru1 -62.6(4)
C16 C11 C12 Ru1 133.0(7)
H1 Ru1 C12 C11 -151(3)
C13 Ru1 C12 C11 115.5(6)
P1 Ru1 C12 C11 -73.5(4)
C14 Ru1 C12 C11 77.9(4)
P2 Ru1 C12 C11 134.9(4)
C15 Ru1 C12 C11 36.6(4)
H1 Ru1 C12 C13 93(3)
P1 Ru1 C12 C13 170.9(3)
C14 Ru1 C12 C13 -37.6(4)
P2 Ru1 C12 C13 19.4(5)
C11 Ru1 C12 C13 -115.5(6)
C15 Ru1 C12 C13 -79.0(4)
H1 Ru1 C12 C17 -28(3)
C13 Ru1 C12 C17 -121.1(8)
P1 Ru1 C12 C17 49.9(7)
C14 Ru1 C12 C17 -158.7(8)
P2 Ru1 C12 C17 -101.7(7)
C11 Ru1 C12 C17 123.4(9)
C15 Ru1 C12 C17 160.0(8)
C11 C12 C13 C14 -0.6(6)
C17 C12 C13 C14 -167.5(6)
Ru1 C12 C13 C14 64.5(4)
C11 C12 C13 C18 166.6(6)
C17 C12 C13 C18 -0.3(9)
Ru1 C12 C13 C18 -128.3(6)
C11 C12 C13 Ru1 -65.1(4)
C17 C12 C13 Ru1 128.0(6)
H1 Ru1 C13 C14 158(3)
C12 Ru1 C13 C14 -116.2(5)
P1 Ru1 C13 C14 -132.2(4)
P2 Ru1 C13 C14 75.1(4)
C11 Ru1 C13 C14 -78.7(4)
C15 Ru1 C13 C14 -36.8(4)
H1 Ru1 C13 C12 -86(3)
P1 Ru1 C13 C12 -15.9(6)
C14 Ru1 C13 C12 116.2(5)
P2 Ru1 C13 C12 -168.7(3)
C11 Ru1 C13 C12 37.5(4)
C15 Ru1 C13 C12 79.5(4)
H1 Ru1 C13 C18 33(3)
C12 Ru1 C13 C18 118.3(9)
P1 Ru1 C13 C18 102.4(7)
C14 Ru1 C13 C18 -125.5(9)
P2 Ru1 C13 C18 -50.4(8)
C11 Ru1 C13 C18 155.8(9)
C15 Ru1 C13 C18 -162.2(8)
C12 C13 C14 C15 0.0(7)
C18 C13 C14 C15 -166.5(6)
Ru1 C13 C14 C15 63.7(4)
C12 C13 C14 C19 163.4(6)
C18 C13 C14 C19 -3.1(11)
Ru1 C13 C14 C19 -132.9(7)
C12 C13 C14 Ru1 -63.7(4)
C18 C13 C14 Ru1 129.8(6)
H1 Ru1 C14 C15 -144(3)
C13 Ru1 C14 C15 -117.3(6)
C12 Ru1 C14 C15 -79.3(4)
P1 Ru1 C14 C15 1.5(7)
P2 Ru1 C14 C15 128.7(4)
C11 Ru1 C14 C15 -37.9(4)
H1 Ru1 C14 C13 -26(3)
C12 Ru1 C14 C13 38.0(3)
P1 Ru1 C14 C13 118.8(4)
P2 Ru1 C14 C13 -114.0(3)
C11 Ru1 C14 C13 79.4(4)
C15 Ru1 C14 C13 117.3(6)
H1 Ru1 C14 C19 96(3)
C13 Ru1 C14 C19 122.3(10)
C12 Ru1 C14 C19 160.4(9)
P1 Ru1 C14 C19 -118.9(8)
P2 Ru1 C14 C19 8.3(9)
C11 Ru1 C14 C19 -158.2(9)
C15 Ru1 C14 C19 -120.4(10)
C13 C14 C15 C11 0.7(7)
C19 C14 C15 C11 -163.4(6)
Ru1 C14 C15 C11 62.6(4)
C13 C14 C15 C20 167.4(6)
C19 C14 C15 C20 3.4(11)
Ru1 C14 C15 C20 -130.6(7)
C13 C14 C15 Ru1 -61.9(4)
C19 C14 C15 Ru1 134.0(7)
C12 C11 C15 C14 -1.1(7)
C16 C11 C15 C14 164.0(6)
Ru1 C11 C15 C14 -62.4(4)
C12 C11 C15 C20 -168.0(6)
C16 C11 C15 C20 -2.9(10)
Ru1 C11 C15 C20 130.7(7)
C12 C11 C15 Ru1 61.4(4)
C16 C11 C15 Ru1 -133.6(6)
H1 Ru1 C15 C14 66(5)
C13 Ru1 C15 C14 37.4(4)
C12 Ru1 C15 C14 80.0(4)
P1 Ru1 C15 C14 -179.3(3)
P2 Ru1 C15 C14 -61.6(4)
C11 Ru1 C15 C14 116.1(6)
H1 Ru1 C15 C11 -50(5)
C13 Ru1 C15 C11 -78.7(4)
C12 Ru1 C15 C11 -36.1(4)
P1 Ru1 C15 C11 64.6(4)
C14 Ru1 C15 C11 -116.1(6)
P2 Ru1 C15 C11 -177.7(3)
H1 Ru1 C15 C20 -172(5)
C13 Ru1 C15 C20 159.8(10)
C12 Ru1 C15 C20 -157.6(10)
P1 Ru1 C15 C20 -56.8(9)
C14 Ru1 C15 C20 122.4(11)
P2 Ru1 C15 C20 60.8(9)
C11 Ru1 C15 C20 -121.5(10)
C1 P1 C31 C33 -74.0(6)
C34 P1 C31 C33 -172.9(6)
Ru1 P1 C31 C33 62.4(6)
C1 P1 C31 C32 160.9(6)
C34 P1 C31 C32 62.0(7)
Ru1 P1 C31 C32 -62.8(7)
C1 P1 C34 C35 62.6(5)
C31 P1 C34 C35 164.8(5)
Ru1 P1 C34 C35 -63.0(5)
C1 P1 C34 C36 -62.4(6)
C31 P1 C34 C36 39.8(7)
Ru1 P1 C34 C36 172.1(5)
C6 P2 C41 C43 150.2(6)
C44 P2 C41 C43 50.8(6)
Ru1 P2 C41 C43 -75.8(6)
C6 P2 C41 C42 -83.8(5)
C44 P2 C41 C42 176.9(5)
Ru1 P2 C41 C42 50.2(6)
C6 P2 C44 C45 86.4(6)
C41 P2 C44 C45 -175.8(6)
Ru1 P2 C44 C45 -50.2(6)
C6 P2 C44 C46 -43.1(6)
C41 P2 C44 C46 54.7(6)
Ru1 P2 C44 C46 -179.7(5)
